data_1502340
loop_
_publ_author_name
'Jiang, Wei'
'Sattler, Dominik'
'Rissanen, Kari'
'Schalley, Christoph A.'

_publ_section_title
;
 [4]Pseudorotaxanes with remarkable self-sorting selectivities.
;
_journal_issue 17
_journal_name_full 'Organic letters'
_journal_page_first 4502
_journal_page_last 4505
_journal_paper_doi 10.1021/ol201618f
_journal_volume 13
_journal_year 2011
_chemical_compound_source 'synthesis as described'
_chemical_formula_moiety 'C152 H208 F12 N8 O34 P2'
_chemical_formula_sum 'C152 H208 F12 N8 O34 P2'
_chemical_formula_weight 2981.2
_chemical_name_systematic
;
 ?
;
_space_group_IT_number 14
_symmetry_cell_setting monoclinic
_symmetry_Int_Tables_number 14
_symmetry_space_group_name_Hall '-P 2yn'
_symmetry_space_group_name_H-M 'P 1 21/n 1'
_atom_sites_solution_hydrogens geom
_atom_sites_solution_primary direct
_atom_sites_solution_secondary difmap
_audit_creation_date 2011-06-11T15:14:45-00:00
_audit_creation_method 'WinGX routine CIF_UPDATE'
_cell_angle_alpha 90
_cell_angle_beta 95.860(4)
_cell_angle_gamma 90
_cell_formula_units_Z 2
_cell_length_a 14.1502(6)
_cell_length_b 21.6375(10)
_cell_length_c 27.7335(12)
_cell_measurement_reflns_used 9430
_cell_measurement_temperature 173(2)
_cell_measurement_theta_max 61.169
_cell_measurement_theta_min 0.883
_cell_measurement_wavelength 0.71073
_cell_volume 8446.9(6)
_computing_cell_refinement 'HKL Scalepack (Otwinowski & Minor 1997)'
_computing_data_collection 'Collect (Bruker AXS BV, 1997-2004)'
_computing_data_reduction 'HKL Denzo and Scalepack (Otwinowski & Minor 1997)'
_computing_molecular_graphics 'Ortep-3 for Windows (Farrugia, 1997)'
_computing_publication_material 'WinGX publication routines (Farrugia, 1999)'
_computing_structure_refinement 'SHELXL-97 (Sheldrick, 2008)'
_diffrn_ambient_temperature 173(2)
_diffrn_detector 'CCD plate'
_diffrn_detector_area_resol_mean 9
_diffrn_measured_fraction_theta_full 0.864
_diffrn_measured_fraction_theta_max 0.864
_diffrn_measurement_device '95mm CCD camera on \k-goniostat'
_diffrn_measurement_device_type KappaCCD
_diffrn_measurement_method 'CCD rotation images, thick slices'
_diffrn_orient_matrix_type 'by Bruker AXS Collect from scalepack cell'
_diffrn_orient_matrix_UB_11 -0.218013E-1
_diffrn_orient_matrix_UB_12 -0.5861E-3
_diffrn_orient_matrix_UB_13 0.33179E-1
_diffrn_orient_matrix_UB_21 -0.676131E-1
_diffrn_orient_matrix_UB_22 0
_diffrn_orient_matrix_UB_23 -0.145881E-1
_diffrn_orient_matrix_UB_31 0.2765E-3
_diffrn_orient_matrix_UB_32 -0.462123E-1
_diffrn_orient_matrix_UB_33 -0.4208E-3
_diffrn_radiation_monochromator graphite
_diffrn_radiation_probe x-ray
_diffrn_radiation_type CuK\a
_diffrn_radiation_wavelength 1.54183
_diffrn_reflns_av_R_equivalents 0.129
_diffrn_reflns_av_unetI/netI 0.1012
_diffrn_reflns_limit_h_max 15
_diffrn_reflns_limit_h_min -15
_diffrn_reflns_limit_k_max 23
_diffrn_reflns_limit_k_min -21
_diffrn_reflns_limit_l_max 28
_diffrn_reflns_limit_l_min -29
_diffrn_reflns_number 46536
_diffrn_reflns_theta_full 58.11
_diffrn_reflns_theta_max 58.11
_diffrn_reflns_theta_min 3.2
_diffrn_source 'Enraf Nonius FR590'
_exptl_absorpt_coefficient_mu 0.929
_exptl_absorpt_correction_type none
_exptl_crystal_colour colourless
_exptl_crystal_density_diffrn 1.172
_exptl_crystal_density_method 'not measured'
_exptl_crystal_description prism
_exptl_crystal_F_000 3172
_exptl_crystal_size_max 0.15
_exptl_crystal_size_mid 0.1
_exptl_crystal_size_min 0.1
_refine_diff_density_max 0.824
_refine_diff_density_min -0.472
_refine_diff_density_rms 0.129
_refine_ls_extinction_method none
_refine_ls_goodness_of_fit_ref 1.336
_refine_ls_hydrogen_treatment constr
_refine_ls_matrix_type full
_refine_ls_number_parameters 917
_refine_ls_number_reflns 10216
_refine_ls_number_restraints 81
_refine_ls_restrained_S_all 1.339
_refine_ls_R_factor_all 0.2472
_refine_ls_R_factor_gt 0.1646
_refine_ls_shift/su_max 0
_refine_ls_shift/su_mean 0
_refine_ls_structure_factor_coef Fsqd
_refine_ls_weighting_details 'calc w=1/[\s^2^(Fo^2^)+(0.2000P)^2^+0.0000P] where P=(Fo^2^+2Fc^2^)/3'
_refine_ls_weighting_scheme calc
_refine_ls_wR_factor_gt 0.3976
_refine_ls_wR_factor_ref 0.4406
_reflns_number_gt 4715
_reflns_number_total 10216
_reflns_threshold_expression >2\s(I)
_cod_data_source_file ol201618f_si_001.cif
_cod_data_source_block 11-4H-4PF6
_cod_original_sg_symbol_H-M 'P 21/n'
_cod_database_code 1502340

loop_
_symmetry_equiv_pos_as_xyz
'x, y, z'
'-x+1/2, y+1/2, -z+1/2'
'-x, -y, -z'
'x-1/2, -y-1/2, z-1/2'

loop_
_atom_site_label
_atom_site_type_symbol
_atom_site_fract_x
_atom_site_fract_y
_atom_site_fract_z
_atom_site_U_iso_or_equiv
_atom_site_adp_type
_atom_site_occupancy
_atom_site_symmetry_multiplicity
_atom_site_calc_flag
_atom_site_refinement_flags
_atom_site_disorder_assembly
_atom_site_disorder_group
P1 P 0.9397(3) 0.90880(19) 0.11271(13) 0.1057(12) Uani 1 1 d . . .
F1 F 0.8311(6) 0.8979(5) 0.1015(3) 0.175(4) Uani 1 1 d . . .
F2 F 0.9107(9) 0.9731(5) 0.1300(3) 0.196(5) Uani 1 1 d . . .
F3 F 0.9432(5) 0.9336(4) 0.0593(2) 0.133(3) Uani 1 1 d . . .
F4 F 1.0478(7) 0.9208(6) 0.1220(4) 0.212(6) Uani 1 1 d . . .
F5 F 0.9644(9) 0.8422(5) 0.0966(4) 0.195(5) Uani 1 1 d . . .
F6 F 0.9385(7) 0.8845(5) 0.1650(3) 0.175(4) Uani 1 1 d . . .
O16 O 0.5216(4) 1.1044(3) -0.0064(2) 0.0695(18) Uani 1 1 d . . .
O19 O 0.4565(5) 1.2138(4) -0.0656(2) 0.086(2) Uani 1 1 d . . .
O22 O 0.5278(7) 1.3279(4) -0.0901(3) 0.118(3) Uani 1 1 d . . .
O25 O 0.7209(9) 1.3634(4) -0.0558(4) 0.123(3) Uani 1 1 d . . .
O28 O 0.8746(6) 1.2795(4) -0.0207(3) 0.097(2) Uani 1 1 d . . .
O31 O 0.8623(5) 1.1554(3) 0.0283(2) 0.0767(19) Uani 1 1 d . . .
O34 O 0.6941(5) 1.0795(3) 0.0330(2) 0.0737(19) Uani 1 1 d . . .
O116 O 0.2489(5) 0.8814(3) 0.2507(2) 0.078(2) Uani 1 1 d . . .
O119 O 0.0771(5) 0.8159(5) 0.2667(3) 0.097(3) Uani 1 1 d . . .
O122 O 0.0473(6) 0.7021(4) 0.3088(4) 0.161(5) Uani 1 1 d D . .
O125 O 0.1165(10) 0.5940(4) 0.2721(4) 0.160(4) Uani 1 1 d D . .
O128 O 0.3017(13) 0.5695(5) 0.2524(4) 0.161(5) Uani 1 1 d . . .
O131 O 0.4757(7) 0.6331(4) 0.2957(4) 0.115(3) Uani 1 1 d . . .
O134 O 0.4781(6) 0.7445(5) 0.3519(3) 0.100(3) Uani 1 1 d . . .
O137 O 0.4131(5) 0.8528(3) 0.2914(2) 0.083(2) Uani 1 1 d . . .
O200 O 0.2700(13) 0.6769(12) 0.5156(8) 0.324(14) Uani 1 1 d D . .
H200 H 0.2659 0.6671 0.5446 0.486 Uiso 1 1 calc R . .
C12 C 0.6337(7) 1.0231(5) 0.0972(4) 0.070(3) Uani 1 1 d . . .
H12 H 0.6963 1.0148 0.1115 0.085 Uiso 1 1 calc R . .
C13 C 0.4511(7) 1.0466(4) 0.0540(3) 0.064(3) Uani 1 1 d . . .
H13 H 0.3893 1.055 0.0387 0.077 Uiso 1 1 calc R . .
C112 C 0.4890(8) 0.9068(5) 0.2283(4) 0.075(3) Uani 1 1 d . . .
H112 H 0.5496 0.8966 0.2442 0.09 Uiso 1 1 calc R . .
C113 C 0.3111(8) 0.9336(4) 0.1830(3) 0.066(3) Uani 1 1 d . . .
H113 H 0.2488 0.9428 0.1686 0.079 Uiso 1 1 calc R . .
N138 N 0.2411(8) 0.5167(6) 0.1844(5) 0.176(6) Uani 1 1 d D . .
N139 N 0.0556(9) 0.5439(6) 0.2024(5) 0.163(5) Uani 1 1 d D . .
N206 N 0.2544(6) 0.7587(4) 0.2993(3) 0.077(2) Uani 1 1 d . . .
H20A H 0.1952 0.7737 0.2884 0.092 Uiso 1 1 calc R . .
H20B H 0.2972 0.7906 0.2988 0.092 Uiso 1 1 calc R . .
N215 N 0.3401(6) 0.7596(4) 0.0422(2) 0.081(3) Uani 1 1 d D . .
H21A H 0.3082 0.7231 0.0455 0.097 Uiso 1 1 calc R . .
H21B H 0.402 0.7538 0.055 0.097 Uiso 1 1 calc R . .
C1 C 0.7995(9) 0.9685(7) 0.2494(5) 0.127(5) Uani 1 1 d . . .
H1A H 0.8239 0.9989 0.2738 0.19 Uiso 1 1 calc R . .
H1B H 0.8444 0.9641 0.225 0.19 Uiso 1 1 calc R . .
H1C H 0.7916 0.9286 0.2651 0.19 Uiso 1 1 calc R . .
C2 C 0.7032(8) 0.9904(6) 0.2249(4) 0.097(4) Uani 1 1 d . . .
H2A H 0.6577 0.9946 0.2495 0.116 Uiso 1 1 calc R . .
H2B H 0.7107 1.0315 0.2101 0.116 Uiso 1 1 calc R . .
C3 C 0.6640(7) 0.9448(6) 0.1858(4) 0.085(3) Uani 1 1 d . . .
H3A H 0.7082 0.9427 0.1604 0.102 Uiso 1 1 calc R . .
H3B H 0.6611 0.9032 0.2005 0.102 Uiso 1 1 calc R . .
C4 C 0.5657(7) 0.9620(5) 0.1624(3) 0.067(3) Uani 1 1 d . . .
C5 C 0.3802(7) 0.9871(4) 0.1166(3) 0.060(3) Uani 1 1 d . . .
C6 C 0.2806(6) 0.9966(4) 0.0905(3) 0.064(3) Uani 1 1 d . . .
H6A H 0.2393 0.9621 0.0989 0.077 Uiso 1 1 calc R . .
H6B H 0.2845 0.9951 0.055 0.077 Uiso 1 1 calc R . .
C7 C 0.2345(7) 1.0579(5) 0.1032(4) 0.076(3) Uani 1 1 d . . .
H7A H 0.2265 1.0584 0.1382 0.091 Uiso 1 1 calc R . .
H7B H 0.2771 1.0924 0.0965 0.091 Uiso 1 1 calc R . .
C8 C 0.1404(9) 1.0670(6) 0.0749(5) 0.112(4) Uani 1 1 d . . .
H8A H 0.114 1.107 0.0833 0.168 Uiso 1 1 calc R . .
H8B H 0.0972 1.0339 0.0825 0.168 Uiso 1 1 calc R . .
H8C H 0.148 1.0662 0.0402 0.168 Uiso 1 1 calc R . .
C10 C 0.5533(8) 0.9990(5) 0.1202(4) 0.073(3) Uani 1 1 d . . .
C11 C 0.4596(7) 1.0104(5) 0.0969(3) 0.065(3) Uani 1 1 d . . .
C14 C 0.6218(7) 1.0570(5) 0.0562(4) 0.063(3) Uani 1 1 d . . .
C15 C 0.5271(7) 1.0699(4) 0.0337(3) 0.061(2) Uani 1 1 d . . .
C17 C 0.4275(7) 1.1155(5) -0.0302(3) 0.080(3) Uani 1 1 d . . .
H17A H 0.3895 1.1386 -0.0082 0.097 Uiso 1 1 calc R . .
H17B H 0.3955 1.0755 -0.0381 0.097 Uiso 1 1 calc R . .
C18 C 0.4332(8) 1.1518(6) -0.0759(4) 0.085(3) Uani 1 1 d . . .
H18A H 0.4819 1.1333 -0.0946 0.102 Uiso 1 1 calc R . .
H18B H 0.3714 1.1498 -0.096 0.102 Uiso 1 1 calc R . .
C20 C 0.3987(9) 1.2553(7) -0.0968(5) 0.113(5) Uani 1 1 d . . .
H20C H 0.3306 1.2488 -0.093 0.135 Uiso 1 1 calc R . .
H20D H 0.4089 1.248 -0.1311 0.135 Uiso 1 1 calc R . .
C21 C 0.4275(13) 1.3184(10) -0.0823(6) 0.151(7) Uani 1 1 d . . .
H21C H 0.4189 1.3249 -0.0477 0.181 Uiso 1 1 calc R . .
H21D H 0.3873 1.3487 -0.1017 0.181 Uiso 1 1 calc R . .
C23 C 0.5629(13) 1.3925(6) -0.0812(7) 0.144(6) Uani 1 1 d . . .
H23A H 0.5233 1.4218 -0.1019 0.173 Uiso 1 1 calc R . .
H23B H 0.5594 1.404 -0.0469 0.173 Uiso 1 1 calc R . .
C24 C 0.6634(14) 1.3951(7) -0.0930(6) 0.148(6) Uani 1 1 d . . .
H24A H 0.6691 1.3753 -0.1248 0.178 Uiso 1 1 calc R . .
H24B H 0.6844 1.4387 -0.0948 0.178 Uiso 1 1 calc R . .
C26 C 0.8172(14) 1.3747(7) -0.0588(6) 0.139(6) Uani 1 1 d . . .
H26A H 0.828 1.4199 -0.0586 0.167 Uiso 1 1 calc R . .
H26B H 0.835 1.3584 -0.0899 0.167 Uiso 1 1 calc R . .
C27 C 0.8810(14) 1.3457(7) -0.0175(6) 0.147(6) Uani 1 1 d . . .
H27A H 0.9476 1.3588 -0.0194 0.177 Uiso 1 1 calc R . .
H27B H 0.8614 1.3597 0.0139 0.177 Uiso 1 1 calc R . .
C29 C 0.9433(10) 1.2501(7) 0.0120(4) 0.108(4) Uani 1 1 d . . .
H29A H 0.9318 1.2608 0.0456 0.13 Uiso 1 1 calc R . .
H29B H 1.0072 1.2653 0.0065 0.13 Uiso 1 1 calc R . .
C30 C 0.9403(7) 1.1818(6) 0.0061(4) 0.086(3) Uani 1 1 d . . .
H30A H 0.934 1.1714 -0.0288 0.103 Uiso 1 1 calc R . .
H30B H 1.0006 1.1638 0.0211 0.103 Uiso 1 1 calc R . .
C32 C 0.8580(8) 1.0905(6) 0.0218(4) 0.087(3) Uani 1 1 d . . .
H32A H 0.9217 1.0724 0.0305 0.104 Uiso 1 1 calc R . .
H32B H 0.8385 1.0809 -0.0127 0.104 Uiso 1 1 calc R . .
C33 C 0.7893(7) 1.0628(5) 0.0523(4) 0.080(3) Uani 1 1 d . . .
H33A H 0.7962 1.0172 0.0526 0.096 Uiso 1 1 calc R . .
H33B H 0.8021 1.078 0.086 0.096 Uiso 1 1 calc R . .
C110 C 0.4855(7) 0.9421(4) 0.1833(3) 0.065(3) Uani 1 1 d . . .
C111 C 0.3913(7) 0.9542(4) 0.1597(4) 0.066(3) Uani 1 1 d . . .
C114 C 0.4122(8) 0.8881(5) 0.2484(3) 0.073(3) Uani 1 1 d . . .
C115 C 0.3219(7) 0.9017(5) 0.2245(4) 0.066(3) Uani 1 1 d . . .
C117 C 0.1540(8) 0.8974(6) 0.2299(4) 0.088(3) Uani 1 1 d . . .
H11A H 0.1389 0.8745 0.1991 0.105 Uiso 1 1 calc R . .
H11B H 0.1509 0.9421 0.2226 0.105 Uiso 1 1 calc R . .
C118 C 0.0832(9) 0.8817(5) 0.2640(4) 0.090(4) Uani 1 1 d . . .
H11C H 0.1033 0.899 0.2965 0.108 Uiso 1 1 calc R . .
H11D H 0.0205 0.8993 0.2523 0.108 Uiso 1 1 calc R . .
C120 C -0.0038(13) 0.8031(8) 0.2837(6) 0.144(6) Uani 1 1 d . . .
H12A H -0.0562 0.8245 0.264 0.172 Uiso 1 1 calc R . .
H12B H -0.0022 0.8183 0.3175 0.172 Uiso 1 1 calc R . .
C121 C -0.0214(8) 0.7377(7) 0.2828(5) 0.131(6) Uani 1 1 d D . .
H12C H -0.083 0.7299 0.2956 0.157 Uiso 1 1 calc R . .
H12D H -0.0273 0.7237 0.2486 0.157 Uiso 1 1 calc R . .
C123 C 0.0248(11) 0.6434(8) 0.3243(7) 0.150(6) Uani 1 1 d D . .
H12E H -0.0381 0.644 0.337 0.18 Uiso 1 1 calc R . .
H12F H 0.0727 0.6298 0.3507 0.18 Uiso 1 1 calc R . .
C124 C 0.0231(10) 0.5989(9) 0.2820(7) 0.149(7) Uani 1 1 d . . .
H12G H -0.0018 0.5581 0.2908 0.179 Uiso 1 1 calc R . .
H12H H -0.0173 0.6151 0.2536 0.179 Uiso 1 1 calc R . .
C126 C 0.1319(12) 0.5643(6) 0.2333(4) 0.117(5) Uani 1 1 d D . .
C127 C 0.2236(11) 0.5493(7) 0.2251(5) 0.160(8) Uani 1 1 d D . .
C129 C 0.3916(18) 0.5589(7) 0.2370(7) 0.159(9) Uani 1 1 d . . .
H12I H 0.4046 0.5894 0.2119 0.191 Uiso 1 1 calc R . .
H12J H 0.3946 0.517 0.223 0.191 Uiso 1 1 calc R . .
C130 C 0.4676(13) 0.5655(7) 0.2826(7) 0.142(6) Uani 1 1 d . . .
H13A H 0.4474 0.5415 0.3101 0.17 Uiso 1 1 calc R . .
H13B H 0.5298 0.5494 0.2749 0.17 Uiso 1 1 calc R . .
C132 C 0.5384(11) 0.6436(8) 0.3375(7) 0.128(5) Uani 1 1 d . . .
H13C H 0.5981 0.6204 0.3353 0.153 Uiso 1 1 calc R . .
H13D H 0.5095 0.6288 0.3664 0.153 Uiso 1 1 calc R . .
C133 C 0.5585(9) 0.7077(9) 0.3422(5) 0.112(5) Uani 1 1 d . . .
H13E H 0.5821 0.7226 0.3119 0.135 Uiso 1 1 calc R . .
H13F H 0.6099 0.7138 0.3688 0.135 Uiso 1 1 calc R . .
C135 C 0.4962(10) 0.8048(8) 0.3614(5) 0.124(5) Uani 1 1 d . . .
H13G H 0.5549 0.8077 0.384 0.149 Uiso 1 1 calc R . .
H13H H 0.4436 0.8218 0.3783 0.149 Uiso 1 1 calc R . .
C136 C 0.5083(8) 0.8456(6) 0.3171(4) 0.108(4) Uani 1 1 d . . .
H13I H 0.5349 0.8863 0.3275 0.129 Uiso 1 1 calc R . .
H13J H 0.5516 0.8256 0.296 0.129 Uiso 1 1 calc R . .
C140 C 0.0727(7) 0.5117(6) 0.1606(4) 0.157(6) Uiso 1 1 d GD . .
C141 C 0.1653(7) 0.4963(5) 0.1528(4) 0.132(5) Uiso 1 1 d GD . .
C142 C 0.1827(8) 0.4633(6) 0.1117(4) 0.178(7) Uiso 1 1 d GD . .
H142 H 0.246 0.4527 0.1063 0.213 Uiso 1 1 calc R . .
C143 C 0.1075(11) 0.4456(6) 0.0783(4) 0.187(8) Uiso 1 1 d GD . .
H143 H 0.1194 0.4231 0.0502 0.224 Uiso 1 1 calc R . .
C144 C 0.0149(10) 0.4611(7) 0.0861(5) 0.220(9) Uiso 1 1 d G . .
H144 H -0.0364 0.449 0.0633 0.263 Uiso 1 1 calc R . .
C145 C -0.0025(7) 0.4941(7) 0.1273(5) 0.290(14) Uiso 1 1 d G . .
H145 H -0.0657 0.5046 0.1326 0.348 Uiso 1 1 calc R . .
C201 C 0.3042(15) 0.7358(14) 0.5135(5) 0.201(11) Uani 1 1 d D . .
H20E H 0.3709 0.7375 0.5283 0.241 Uiso 1 1 calc R . .
H20F H 0.2658 0.7643 0.5316 0.241 Uiso 1 1 calc R . .
C202 C 0.2986(15) 0.7548(10) 0.4605(5) 0.191(8) Uani 1 1 d D . .
H20G H 0.33 0.7956 0.459 0.23 Uiso 1 1 calc R . .
H20H H 0.3369 0.725 0.4437 0.23 Uiso 1 1 calc R . .
C203 C 0.2085(14) 0.7593(10) 0.4333(5) 0.182(8) Uani 1 1 d D . .
H20I H 0.1667 0.7859 0.4509 0.219 Uiso 1 1 calc R . .
H20J H 0.1794 0.7177 0.4302 0.219 Uiso 1 1 calc R . .
C204 C 0.2148(11) 0.7866(7) 0.3816(4) 0.127(5) Uani 1 1 d D . .
H20K H 0.1511 0.8 0.3673 0.153 Uiso 1 1 calc R . .
H20L H 0.2577 0.8228 0.3834 0.153 Uiso 1 1 calc R . .
C205 C 0.2536(8) 0.7356(7) 0.3502(4) 0.100(4) Uani 1 1 d . . .
H20X H 0.3188 0.7242 0.3635 0.12 Uiso 1 1 calc R . .
H20Y H 0.2131 0.6983 0.3505 0.12 Uiso 1 1 calc R . .
C207 C 0.2803(8) 0.7092(5) 0.2665(4) 0.080(3) Uani 1 1 d . . .
H20Z H 0.2327 0.6756 0.2659 0.096 Uiso 1 1 calc R . .
H20Q H 0.3428 0.6918 0.2789 0.096 Uiso 1 1 calc R . .
C208 C 0.2851(8) 0.7335(5) 0.2152(3) 0.069(3) Uani 1 1 d . . .
C209 C 0.2032(7) 0.7415(6) 0.1837(4) 0.085(3) Uani 1 1 d . . .
H209 H 0.1435 0.7299 0.1937 0.102 Uiso 1 1 calc R . .
C210 C 0.2076(8) 0.7665(5) 0.1375(4) 0.083(3) Uani 1 1 d . . .
H210 H 0.1511 0.7712 0.1162 0.099 Uiso 1 1 calc R . .
C211 C 0.2925(8) 0.7840(5) 0.1231(3) 0.068(3) Uani 1 1 d . . .
C212 C 0.3765(7) 0.7777(5) 0.1544(4) 0.074(3) Uani 1 1 d . . .
H212 H 0.4357 0.7907 0.1446 0.089 Uiso 1 1 calc R . .
C213 C 0.3713(8) 0.7520(5) 0.2001(4) 0.080(3) Uani 1 1 d . . .
H213 H 0.4279 0.7469 0.2213 0.096 Uiso 1 1 calc R . .
C214 C 0.2968(7) 0.8080(5) 0.0711(3) 0.074(3) Uani 1 1 d D . .
H21E H 0.2319 0.8177 0.0561 0.089 Uiso 1 1 calc R . .
H21F H 0.3353 0.8462 0.0717 0.089 Uiso 1 1 calc R . .
C216 C 0.3394(8) 0.7738(5) -0.0109(3) 0.086(3) Uani 1 1 d D B .
H21G H 0.3643 0.8161 -0.0149 0.103 Uiso 1 1 calc R . .
H21H H 0.2732 0.7727 -0.0264 0.103 Uiso 1 1 calc R . .
C217 C 0.3995(11) 0.7276(6) -0.0361(4) 0.128(5) Uani 1 1 d D . .
H21W H 0.3823 0.6849 -0.0278 0.153 Uiso 1 1 calc R A 1
H21Q H 0.4677 0.734 -0.0255 0.153 Uiso 1 1 calc R A 1
C218 C 0.3801(13) 0.7381(14) -0.0909(4) 0.164(11) Uani 0.6 1 d PDU B 1
H21I H 0.436 0.7244 -0.1068 0.196 Uiso 0.6 1 calc PR B 1
H21J H 0.3707 0.7827 -0.0973 0.196 Uiso 0.6 1 calc PR B 1
C219 C 0.291(3) 0.702(2) -0.1126(10) 0.31(3) Uani 0.6 1 d PDU B 1
H21K H 0.3028 0.6572 -0.1102 0.369 Uiso 0.6 1 calc PR B 1
H21L H 0.2362 0.7124 -0.0948 0.369 Uiso 0.6 1 calc PR B 1
C220 C 0.271(3) 0.721(3) -0.1656(11) 0.30(3) Uani 0.6 1 d PDU B 1
H22A H 0.2405 0.7617 -0.1614 0.361 Uiso 0.6 1 calc PR B 1
H22B H 0.3367 0.7323 -0.1724 0.361 Uiso 0.6 1 calc PR B 1
O221 O 0.231(3) 0.7067(19) -0.2145(11) 0.40(2) Uani 0.6 1 d PDU B 1
H221 H 0.2523 0.6728 -0.2232 0.603 Uiso 0.6 1 calc PR B 1
C318 C 0.424(2) 0.751(3) -0.0861(9) 0.164(11) Uani 0.4 1 d PDU B 2
H31A H 0.4548 0.7918 -0.0847 0.196 Uiso 0.4 1 calc PR B 2
H31B H 0.4616 0.7207 -0.103 0.196 Uiso 0.4 1 calc PR B 2
C319 C 0.318(3) 0.753(2) -0.1071(19) 0.31(3) Uani 0.4 1 d PDU B 2
H31C H 0.2839 0.7855 -0.0906 0.369 Uiso 0.4 1 calc PR B 2
H31D H 0.3129 0.7622 -0.1422 0.369 Uiso 0.4 1 calc PR B 2
C320 C 0.278(4) 0.689(3) -0.0977(19) 0.30(3) Uani 0.4 1 d PDU B 2
H32C H 0.321 0.6667 -0.0732 0.361 Uiso 0.4 1 calc PR B 2
H32D H 0.215 0.6928 -0.0856 0.361 Uiso 0.4 1 calc PR B 2
O321 O 0.270(4) 0.656(2) -0.144(3) 0.40(2) Uani 0.4 1 d PDU B 2
H321 H 0.2532 0.6197 -0.1393 0.603 Uiso 0.4 1 calc PR B 2
C401 C 0.2053(14) 0.8317(9) -0.2723(7) 0.068(5) Uiso 0.5 1 d P . .
C402 C -0.251(5) 0.488(4) 0.075(3) 0.15(2) Uiso 0.25 1 d P . .
C403 C 0.2734(17) 0.7051(12) -0.2949(9) 0.100(7) Uiso 0.5 1 d P . .
C404 C -0.1921(17) 0.6876(12) 0.1796(8) 0.088(7) Uiso 0.5 1 d P . .
C405 C 0.507(4) 1.552(3) -0.102(2) 0.107(16) Uiso 0.25 1 d P . .
C406 C -0.085(4) 0.722(3) 0.1360(19) 0.096(16) Uiso 0.25 1 d P . .
C407 C 0.255(3) 0.864(2) -0.2990(16) 0.189(15) Uiso 0.5 1 d P . .
C408 C -0.061(4) 0.690(3) 0.1260(18) 0.21(2) Uiso 0.5 1 d P . .
C409 C -0.223(3) 0.557(2) 0.0872(17) 0.212(18) Uiso 0.5 1 d P . .
C410 C -0.2624(15) 0.5276(11) 0.0396(8) 0.082(6) Uiso 0.5 1 d P . .
C411 C 0.485(3) 1.530(2) -0.1480(16) 0.083(12) Uiso 0.25 1 d P . .
C412 C -0.133(3) 0.6576(19) 0.1496(14) 0.163(13) Uiso 0.5 1 d P . .
C413 C 0.125(5) 0.782(3) -0.275(2) 0.15(2) Uiso 0.25 1 d P . .
C414 C -0.242(4) 0.723(3) 0.1886(17) 0.099(15) Uiso 0.25 1 d P . .
C415 C -0.182(5) 0.496(3) 0.036(2) 0.14(2) Uiso 0.25 1 d P . .
C416 C -0.529(3) 0.437(2) 0.070(2) 0.098(15) Uiso 0.25 1 d P . .

loop_
_atom_site_aniso_label
_atom_site_aniso_U_11
_atom_site_aniso_U_22
_atom_site_aniso_U_33
_atom_site_aniso_U_23
_atom_site_aniso_U_13
_atom_site_aniso_U_12
P1 0.118(3) 0.104(3) 0.093(3) 0.007(2) 0.003(2) 0.018(2)
F1 0.116(7) 0.253(12) 0.158(7) -0.032(8) 0.014(6) -0.010(7)
F2 0.311(14) 0.131(8) 0.136(7) -0.041(6) -0.027(8) 0.060(8)
F3 0.137(6) 0.158(7) 0.101(5) 0.032(5) 0.005(4) 0.020(5)
F4 0.134(7) 0.282(14) 0.205(9) 0.136(9) -0.063(7) -0.043(8)
F5 0.278(13) 0.122(8) 0.204(9) 0.029(7) 0.119(9) 0.030(8)
F6 0.204(9) 0.229(11) 0.092(5) 0.030(6) 0.015(5) 0.046(8)
O16 0.072(4) 0.074(5) 0.062(4) 0.006(4) 0.000(3) 0.003(3)
O19 0.085(5) 0.089(6) 0.083(5) 0.015(4) 0.005(4) 0.007(4)
O22 0.139(8) 0.079(7) 0.141(7) 0.030(5) 0.036(6) 0.020(6)
O25 0.156(9) 0.089(7) 0.127(7) 0.008(6) 0.023(7) -0.017(7)
O28 0.118(6) 0.077(6) 0.092(5) -0.008(4) -0.008(5) -0.016(5)
O31 0.081(5) 0.081(6) 0.068(4) 0.007(4) 0.004(4) -0.009(4)
O34 0.070(5) 0.075(5) 0.075(4) 0.011(4) -0.001(4) 0.004(4)
O116 0.090(5) 0.060(4) 0.078(4) 0.001(4) -0.016(4) 0.021(4)
O119 0.054(4) 0.145(9) 0.097(6) 0.004(5) 0.029(4) -0.007(5)
O122 0.096(7) 0.131(9) 0.255(12) 0.111(9) 0.013(7) -0.004(6)
O125 0.230(15) 0.087(8) 0.161(10) 0.009(7) 0.002(10) -0.005(8)
O128 0.242(15) 0.096(8) 0.140(10) -0.004(7) -0.006(10) -0.053(9)
O131 0.115(7) 0.081(7) 0.152(8) 0.046(6) 0.025(6) 0.024(5)
O134 0.096(6) 0.095(7) 0.104(6) 0.034(5) -0.008(5) -0.007(5)
O137 0.094(5) 0.073(5) 0.076(5) 0.023(4) -0.016(4) -0.008(4)
O200 0.195(17) 0.44(4) 0.32(2) 0.16(2) -0.062(15) -0.101(19)
C12 0.069(7) 0.071(7) 0.071(7) -0.003(6) 0.006(6) -0.002(6)
C13 0.081(7) 0.054(6) 0.054(6) 0.014(5) -0.006(5) 0.017(5)
C112 0.087(8) 0.065(7) 0.068(7) 0.006(6) -0.014(6) 0.008(6)
C113 0.097(8) 0.048(6) 0.048(6) 0.013(5) -0.015(5) 0.020(5)
N138 0.253(18) 0.084(10) 0.191(15) 0.091(10) 0.022(14) -0.011(11)
N139 0.177(13) 0.109(10) 0.199(15) 0.029(10) 0.004(12) 0.004(10)
N206 0.083(6) 0.078(6) 0.069(5) 0.023(5) 0.003(4) -0.001(5)
N215 0.098(7) 0.075(6) 0.068(6) 0.012(5) 0.006(5) -0.002(5)
C1 0.087(9) 0.162(14) 0.121(10) 0.022(10) -0.038(8) -0.013(9)
C2 0.099(9) 0.108(10) 0.080(7) 0.012(7) -0.007(7) -0.005(7)
C3 0.071(7) 0.102(9) 0.081(7) 0.020(7) 0.000(6) -0.006(6)
C4 0.060(6) 0.069(7) 0.070(7) 0.016(6) 0.000(5) -0.002(5)
C5 0.083(7) 0.053(6) 0.044(5) 0.008(5) -0.002(5) 0.013(5)
C6 0.074(7) 0.054(6) 0.063(6) 0.004(5) -0.002(5) 0.004(5)
C7 0.073(7) 0.070(7) 0.078(7) 0.007(6) -0.019(5) 0.016(6)
C8 0.107(10) 0.106(10) 0.119(10) 0.018(8) -0.008(8) 0.024(8)
C10 0.080(8) 0.065(7) 0.070(7) 0.013(6) -0.006(6) 0.012(6)
C11 0.064(7) 0.063(7) 0.066(6) 0.003(5) 0.005(5) 0.008(5)
C14 0.074(7) 0.059(7) 0.058(6) 0.004(5) 0.014(6) 0.013(5)
C15 0.079(7) 0.053(6) 0.051(6) 0.010(5) 0.013(5) -0.003(5)
C17 0.078(7) 0.094(9) 0.066(7) 0.011(6) -0.009(6) 0.012(6)
C18 0.085(8) 0.105(11) 0.062(7) 0.016(7) -0.009(6) -0.011(7)
C20 0.097(9) 0.100(11) 0.139(12) 0.054(10) 0.007(8) 0.032(8)
C21 0.156(16) 0.169(19) 0.140(13) 0.070(13) 0.071(12) 0.068(14)
C23 0.158(15) 0.064(10) 0.213(18) 0.033(10) 0.025(13) 0.019(10)
C24 0.183(18) 0.105(12) 0.152(14) 0.058(11) -0.012(13) 0.019(12)
C26 0.172(16) 0.075(10) 0.161(15) 0.023(10) -0.033(13) -0.026(10)
C27 0.231(19) 0.086(12) 0.121(12) -0.004(9) -0.002(12) -0.046(12)
C29 0.125(11) 0.112(12) 0.082(8) 0.018(8) -0.017(8) -0.045(9)
C30 0.071(7) 0.109(11) 0.078(7) 0.026(7) 0.013(6) -0.011(7)
C32 0.076(7) 0.085(10) 0.098(8) 0.006(7) -0.002(6) -0.003(6)
C33 0.067(7) 0.080(8) 0.088(7) 0.019(6) -0.009(6) 0.005(6)
C110 0.070(7) 0.064(7) 0.059(6) 0.022(5) -0.002(5) 0.005(5)
C111 0.071(7) 0.053(6) 0.076(7) -0.003(6) 0.011(6) 0.003(5)
C114 0.087(8) 0.084(8) 0.046(6) 0.027(6) 0.001(6) -0.006(6)
C115 0.067(7) 0.066(7) 0.067(7) 0.010(6) 0.018(6) -0.011(5)
C117 0.083(8) 0.104(9) 0.078(7) 0.019(7) 0.018(7) 0.013(7)
C118 0.121(10) 0.058(8) 0.093(8) 0.023(6) 0.022(7) 0.030(7)
C120 0.160(17) 0.117(14) 0.153(14) 0.048(12) 0.011(12) 0.015(12)
C121 0.046(7) 0.197(18) 0.149(12) 0.018(12) 0.000(7) 0.026(10)
C123 0.126(13) 0.132(15) 0.193(18) 0.073(14) 0.018(12) 0.005(11)
C124 0.060(8) 0.151(15) 0.23(2) -0.027(14) 0.006(11) 0.038(9)
C126 0.162(16) 0.076(11) 0.107(12) 0.015(9) -0.018(12) -0.005(11)
C127 0.27(3) 0.069(13) 0.145(18) 0.032(12) 0.02(2) -0.035(17)
C129 0.25(2) 0.078(11) 0.170(18) 0.017(11) 0.104(19) 0.056(13)
C130 0.148(14) 0.094(13) 0.193(17) 0.063(12) 0.065(13) 0.023(10)
C132 0.092(10) 0.117(14) 0.171(16) 0.045(12) -0.003(10) 0.039(9)
C133 0.065(8) 0.177(17) 0.097(9) 0.030(10) 0.016(7) 0.029(10)
C135 0.120(11) 0.151(15) 0.093(9) 0.068(10) -0.032(8) -0.013(10)
C136 0.096(9) 0.125(11) 0.095(9) 0.029(8) -0.026(7) -0.022(8)
C201 0.152(17) 0.35(4) 0.098(12) 0.058(17) -0.011(11) -0.032(19)
C202 0.20(2) 0.23(2) 0.131(15) 0.052(14) -0.029(14) -0.009(17)
C203 0.170(17) 0.22(2) 0.144(15) 0.042(14) -0.019(13) -0.024(15)
C204 0.157(13) 0.164(15) 0.063(8) 0.013(9) 0.017(8) 0.027(11)
C205 0.084(8) 0.151(12) 0.065(7) 0.053(8) 0.010(6) 0.021(8)
C207 0.082(7) 0.072(8) 0.083(8) 0.023(7) -0.002(6) 0.004(6)
C208 0.079(8) 0.064(7) 0.064(6) 0.003(5) 0.001(6) 0.000(5)
C209 0.049(6) 0.115(10) 0.090(8) -0.005(7) -0.003(6) -0.015(6)
C210 0.087(9) 0.102(9) 0.058(7) 0.020(6) 0.005(6) 0.015(7)
C211 0.085(8) 0.068(7) 0.052(6) 0.012(5) 0.012(6) 0.007(6)
C212 0.071(7) 0.088(8) 0.066(7) 0.002(6) 0.012(6) -0.004(6)
C213 0.062(7) 0.099(9) 0.077(8) 0.011(7) -0.007(6) 0.007(6)
C214 0.073(7) 0.075(7) 0.075(7) -0.014(6) 0.013(5) 0.018(6)
C216 0.100(8) 0.093(9) 0.068(7) 0.009(6) 0.020(6) 0.015(7)
C217 0.174(14) 0.127(12) 0.087(9) 0.002(8) 0.037(9) 0.030(11)
C218 0.038(19) 0.34(3) 0.116(14) -0.057(16) 0.014(13) 0.05(2)
C219 0.28(4) 0.45(6) 0.16(2) -0.22(3) -0.11(2) 0.13(4)
C220 0.17(3) 0.37(5) 0.38(5) 0.13(4) 0.10(3) 0.12(3)
O221 0.34(4) 0.24(3) 0.66(6) -0.11(4) 0.22(4) 0.09(3)
C318 0.038(19) 0.34(3) 0.116(14) -0.057(16) 0.014(13) 0.05(2)
C319 0.28(4) 0.45(6) 0.16(2) -0.22(3) -0.11(2) 0.13(4)
C320 0.17(3) 0.37(5) 0.38(5) 0.13(4) 0.10(3) 0.12(3)
O321 0.34(4) 0.24(3) 0.66(6) -0.11(4) 0.22(4) 0.09(3)

loop_
_atom_type_symbol
_atom_type_description
_atom_type_scat_dispersion_real
_atom_type_scat_dispersion_imag
_atom_type_scat_source
P P 0.2955 0.4335 'International Tables Vol C Tables 4.2.6.8 and 6.1.1.4'
F F 0.0727 0.0534 'International Tables Vol C Tables 4.2.6.8 and 6.1.1.4'
O O 0.0492 0.0322 'International Tables Vol C Tables 4.2.6.8 and 6.1.1.4'
N N 0.0311 0.018 'International Tables Vol C Tables 4.2.6.8 and 6.1.1.4'
C C 0.0181 0.0091 'International Tables Vol C Tables 4.2.6.8 and 6.1.1.4'
H H 0 0 'International Tables Vol C Tables 4.2.6.8 and 6.1.1.4'

loop_
_geom_angle_atom_site_label_1
_geom_angle_atom_site_label_2
_geom_angle_atom_site_label_3
_geom_angle
_geom_angle_site_symmetry_1
_geom_angle_site_symmetry_3
F2 P1 F6 89.2(6) . .
F2 P1 F4 95.0(7) . .
F6 P1 F4 90.3(5) . .
F2 P1 F1 84.8(6) . .
F6 P1 F1 91.7(6) . .
F4 P1 F1 177.9(6) . .
F2 P1 F5 176.8(7) . .
F6 P1 F5 88.8(6) . .
F4 P1 F5 87.5(7) . .
F1 P1 F5 92.8(7) . .
F2 P1 F3 91.2(5) . .
F6 P1 F3 178.9(5) . .
F4 P1 F3 88.6(5) . .
F1 P1 F3 89.4(5) . .
F5 P1 F3 90.9(5) . .
C15 O16 C17 116.6(8) . .
C18 O19 C20 111.5(10) . .
C21 O22 C23 114.6(13) . .
C26 O25 C24 111.2(12) . .
C29 O28 C27 112.0(10) . .
C32 O31 C30 111.4(9) . .
C14 O34 C33 117.0(8) . .
C115 O116 C117 115.0(8) . .
C120 O119 C118 106.8(11) . .
C121 O122 C123 120.0(10) . .
C126 O125 C124 116.8(16) . .
C127 O128 C129 119.8(17) . .
C132 O131 C130 112.4(12) . .
C135 O134 C133 115.7(12) . .
C114 O137 C136 113.4(8) . .
C201 O200 H200 109.5 . .
C14 C12 C10 121.8(10) . .
C14 C12 H12 119.1 . .
C10 C12 H12 119.1 . .
C15 C13 C11 123.2(9) . .
C15 C13 H13 118.4 . .
C11 C13 H13 118.4 . .
C114 C112 C110 123.9(10) . .
C114 C112 H112 118 . .
C110 C112 H112 118 . .
C115 C113 C111 121.4(10) . .
C115 C113 H113 119.3 . .
C111 C113 H113 119.3 . .
C127 N138 C141 119.3(7) . .
C126 N139 C140 119.0(6) . .
C207 N206 C205 111.4(8) . .
C207 N206 H20A 109.3 . .
C205 N206 H20A 109.4 . .
C207 N206 H20B 109.4 . .
C205 N206 H20B 109.4 . .
H20A N206 H20B 108 . .
C214 N215 C216 114.9(7) . .
C214 N215 H21A 108.5 . .
C216 N215 H21A 108.5 . .
C214 N215 H21B 108.5 . .
C216 N215 H21B 108.5 . .
H21A N215 H21B 107.5 . .
C2 C1 H1A 109.5 . .
C2 C1 H1B 109.5 . .
H1A C1 H1B 109.5 . .
C2 C1 H1C 109.5 . .
H1A C1 H1C 109.5 . .
H1B C1 H1C 109.5 . .
C3 C2 C1 110.9(11) . .
C3 C2 H2A 109.5 . .
C1 C2 H2A 109.5 . .
C3 C2 H2B 109.5 . .
C1 C2 H2B 109.5 . .
H2A C2 H2B 108.1 . .
C4 C3 C2 113.3(10) . .
C4 C3 H3A 108.9 . .
C2 C3 H3A 108.9 . .
C4 C3 H3B 108.9 . .
C2 C3 H3B 108.9 . .
H3A C3 H3B 107.7 . .
C110 C4 C10 118.8(9) . .
C110 C4 C3 119.6(9) . .
C10 C4 C3 121.6(9) . .
C111 C5 C11 120.0(9) . .
C111 C5 C6 119.6(9) . .
C11 C5 C6 120.4(8) . .
C5 C6 C7 113.6(8) . .
C5 C6 H6A 108.9 . .
C7 C6 H6A 108.9 . .
C5 C6 H6B 108.9 . .
C7 C6 H6B 108.9 . .
H6A C6 H6B 107.7 . .
C8 C7 C6 111.9(9) . .
C8 C7 H7A 109.2 . .
C6 C7 H7A 109.2 . .
C8 C7 H7B 109.2 . .
C6 C7 H7B 109.2 . .
H7A C7 H7B 107.9 . .
C7 C8 H8A 109.5 . .
C7 C8 H8B 109.5 . .
H8A C8 H8B 109.5 . .
C7 C8 H8C 109.5 . .
H8A C8 H8C 109.5 . .
H8B C8 H8C 109.5 . .
C4 C10 C11 120.1(10) . .
C4 C10 C12 121.9(9) . .
C11 C10 C12 117.9(9) . .
C5 C11 C13 121.7(9) . .
C5 C11 C10 120.4(9) . .
C13 C11 C10 117.9(10) . .
C12 C14 O34 124.1(9) . .
C12 C14 C15 119.9(10) . .
O34 C14 C15 115.9(9) . .
O16 C15 C13 124.7(9) . .
O16 C15 C14 116.1(9) . .
C13 C15 C14 119.2(9) . .
O16 C17 C18 110.3(9) . .
O16 C17 H17A 109.6 . .
C18 C17 H17A 109.6 . .
O16 C17 H17B 109.6 . .
C18 C17 H17B 109.6 . .
H17A C17 H17B 108.1 . .
O19 C18 C17 111.3(9) . .
O19 C18 H18A 109.4 . .
C17 C18 H18A 109.4 . .
O19 C18 H18B 109.4 . .
C17 C18 H18B 109.4 . .
H18A C18 H18B 108 . .
O19 C20 C21 106.9(12) . .
O19 C20 H20C 110.3 . .
C21 C20 H20C 110.3 . .
O19 C20 H20D 110.3 . .
C21 C20 H20D 110.3 . .
H20C C20 H20D 108.6 . .
C20 C21 O22 109.6(13) . .
C20 C21 H21C 109.8 . .
O22 C21 H21C 109.8 . .
C20 C21 H21D 109.8 . .
O22 C21 H21D 109.8 . .
H21C C21 H21D 108.2 . .
C24 C23 O22 107.9(13) . .
C24 C23 H23A 110.1 . .
O22 C23 H23A 110.1 . .
C24 C23 H23B 110.1 . .
O22 C23 H23B 110.1 . .
H23A C23 H23B 108.4 . .
O25 C24 C23 108.0(14) . .
O25 C24 H24A 110.1 . .
C23 C24 H24A 110.1 . .
O25 C24 H24B 110.1 . .
C23 C24 H24B 110.1 . .
H24A C24 H24B 108.4 . .
O25 C26 C27 113.1(14) . .
O25 C26 H26A 109 . .
C27 C26 H26A 109 . .
O25 C26 H26B 109 . .
C27 C26 H26B 109 . .
H26A C26 H26B 107.8 . .
O28 C27 C26 109.7(12) . .
O28 C27 H27A 109.7 . .
C26 C27 H27A 109.7 . .
O28 C27 H27B 109.7 . .
C26 C27 H27B 109.7 . .
H27A C27 H27B 108.2 . .
O28 C29 C30 111.7(10) . .
O28 C29 H29A 109.3 . .
C30 C29 H29A 109.3 . .
O28 C29 H29B 109.3 . .
C30 C29 H29B 109.3 . .
H29A C29 H29B 108 . .
O31 C30 C29 111.3(10) . .
O31 C30 H30A 109.4 . .
C29 C30 H30A 109.4 . .
O31 C30 H30B 109.4 . .
C29 C30 H30B 109.4 . .
H30A C30 H30B 108 . .
O31 C32 C33 110.6(9) . .
O31 C32 H32A 109.5 . .
C33 C32 H32A 109.5 . .
O31 C32 H32B 109.5 . .
C33 C32 H32B 109.5 . .
H32A C32 H32B 108.1 . .
O34 C33 C32 109.2(8) . .
O34 C33 H33A 109.8 . .
C32 C33 H33A 109.8 . .
O34 C33 H33B 109.8 . .
C32 C33 H33B 109.8 . .
H33A C33 H33B 108.3 . .
C4 C110 C111 120.5(9) . .
C4 C110 C112 124.0(9) . .
C111 C110 C112 115.5(10) . .
C5 C111 C113 121.5(9) . .
C5 C111 C110 120.0(10) . .
C113 C111 C110 118.4(9) . .
C112 C114 C115 118.5(9) . .
C112 C114 O137 125.4(10) . .
C115 C114 O137 116.1(10) . .
C113 C115 O116 125.9(10) . .
C113 C115 C114 122.2(10) . .
O116 C115 C114 111.8(9) . .
O116 C117 C118 110.5(9) . .
O116 C117 H11A 109.6 . .
C118 C117 H11A 109.6 . .
O116 C117 H11B 109.6 . .
C118 C117 H11B 109.6 . .
H11A C117 H11B 108.1 . .
O119 C118 C117 108.0(9) . .
O119 C118 H11C 110.1 . .
C117 C118 H11C 110.1 . .
O119 C118 H11D 110.1 . .
C117 C118 H11D 110.1 . .
H11C C118 H11D 108.4 . .
O119 C120 C121 110.9(15) . .
O119 C120 H12A 109.5 . .
C121 C120 H12A 109.5 . .
O119 C120 H12B 109.5 . .
C121 C120 H12B 109.5 . .
H12A C120 H12B 108 . .
O122 C121 C120 115.3(13) . .
O122 C121 H12C 108.5 . .
C120 C121 H12C 108.5 . .
O122 C121 H12D 108.5 . .
C120 C121 H12D 108.5 . .
H12C C121 H12D 107.5 . .
O122 C123 C124 109.2(15) . .
O122 C123 H12E 109.8 . .
C124 C123 H12E 109.8 . .
O122 C123 H12F 109.8 . .
C124 C123 H12F 109.8 . .
H12E C123 H12F 108.3 . .
O125 C124 C123 105.2(14) . .
O125 C124 H12G 110.7 . .
C123 C124 H12G 110.7 . .
O125 C124 H12H 110.7 . .
C123 C124 H12H 110.7 . .
H12G C124 H12H 108.8 . .
O125 C126 C127 119.8(13) . .
O125 C126 N139 119.2(14) . .
C127 C126 N139 120.8(7) . .
O128 C127 N138 114.8(13) . .
O128 C127 C126 124.3(13) . .
N138 C127 C126 120.5(7) . .
O128 C129 C130 107.9(15) . .
O128 C129 H12I 110.1 . .
C130 C129 H12I 110.1 . .
O128 C129 H12J 110.1 . .
C130 C129 H12J 110.1 . .
H12I C129 H12J 108.4 . .
O131 C130 C129 107.9(12) . .
O131 C130 H13A 110.1 . .
C129 C130 H13A 110.1 . .
O131 C130 H13B 110.1 . .
C129 C130 H13B 110.1 . .
H13A C130 H13B 108.4 . .
O131 C132 C133 109.7(12) . .
O131 C132 H13C 109.7 . .
C133 C132 H13C 109.7 . .
O131 C132 H13D 109.7 . .
C133 C132 H13D 109.7 . .
H13C C132 H13D 108.2 . .
C132 C133 O134 113.8(12) . .
C132 C133 H13E 108.8 . .
O134 C133 H13E 108.8 . .
C132 C133 H13F 108.8 . .
O134 C133 H13F 108.8 . .
H13E C133 H13F 107.7 . .
O134 C135 C136 115.7(13) . .
O134 C135 H13G 108.4 . .
C136 C135 H13G 108.4 . .
O134 C135 H13H 108.4 . .
C136 C135 H13H 108.4 . .
H13G C135 H13H 107.4 . .
O137 C136 C135 106.2(9) . .
O137 C136 H13I 110.5 . .
C135 C136 H13I 110.5 . .
O137 C136 H13J 110.5 . .
C135 C136 H13J 110.5 . .
H13I C136 H13J 108.7 . .
C141 C140 C145 120 . .
C141 C140 N139 119.7(6) . .
C145 C140 N139 120.3(6) . .
N138 C141 C142 119.5(6) . .
N138 C141 C140 120.4(6) . .
C142 C141 C140 120 . .
C141 C142 C143 120 . .
C141 C142 H142 120 . .
C143 C142 H142 120 . .
C144 C143 C142 120 . .
C144 C143 H143 120 . .
C142 C143 H143 120 . .
C145 C144 C143 120 . .
C145 C144 H144 120 . .
C143 C144 H144 120 . .
C144 C145 C140 120 . .
C144 C145 H145 120 . .
C140 C145 H145 120 . .
O200 C201 C202 108.0(17) . .
O200 C201 H20E 110.1 . .
C202 C201 H20E 110.1 . .
O200 C201 H20F 110.1 . .
C202 C201 H20F 110.1 . .
H20E C201 H20F 108.4 . .
C203 C202 C201 119.3(16) . .
C203 C202 H20G 107.5 . .
C201 C202 H20G 107.5 . .
C203 C202 H20H 107.5 . .
C201 C202 H20H 107.5 . .
H20G C202 H20H 107 . .
C202 C203 C204 112.5(14) . .
C202 C203 H20I 109.1 . .
C204 C203 H20I 109.1 . .
C202 C203 H20J 109.1 . .
C204 C203 H20J 109.1 . .
H20I C203 H20J 107.8 . .
C205 C204 C203 107.8(13) . .
C205 C204 H20K 110.1 . .
C203 C204 H20K 110.1 . .
C205 C204 H20L 110.1 . .
C203 C204 H20L 110.1 . .
H20K C204 H20L 108.5 . .
N206 C205 C204 109.4(9) . .
N206 C205 H20X 109.8 . .
C204 C205 H20X 109.8 . .
N206 C205 H20Y 109.8 . .
C204 C205 H20Y 109.8 . .
H20X C205 H20Y 108.2 . .
N206 C207 C208 111.2(8) . .
N206 C207 H20Z 109.4 . .
C208 C207 H20Z 109.4 . .
N206 C207 H20Q 109.4 . .
C208 C207 H20Q 109.4 . .
H20Z C207 H20Q 108 . .
C209 C208 C213 118.4(9) . .
C209 C208 C207 121.1(10) . .
C213 C208 C207 120.4(9) . .
C208 C209 C210 120.9(10) . .
C208 C209 H209 119.6 . .
C210 C209 H209 119.6 . .
C211 C210 C209 120.1(10) . .
C211 C210 H210 120 . .
C209 C210 H210 120 . .
C210 C211 C212 120.5(9) . .
C210 C211 C214 119.4(9) . .
C212 C211 C214 120.0(10) . .
C213 C212 C211 118.8(9) . .
C213 C212 H212 120.6 . .
C211 C212 H212 120.6 . .
C208 C213 C212 121.3(9) . .
C208 C213 H213 119.4 . .
C212 C213 H213 119.4 . .
N215 C214 C211 109.0(8) . .
N215 C214 H21E 109.9 . .
C211 C214 H21E 109.9 . .
N215 C214 H21F 109.9 . .
C211 C214 H21F 109.9 . .
H21E C214 H21F 108.3 . .
N215 C216 C217 111.5(8) . .
N215 C216 H21G 109.3 . .
C217 C216 H21G 109.3 . .
N215 C216 H21H 109.3 . .
C217 C216 H21H 109.3 . .
H21G C216 H21H 108 . .
C216 C217 C218 107.8(9) . .
C216 C217 C318 113(2) . .
C218 C217 C318 25.4(16) . .
C216 C217 H21W 110.1 . .
C218 C217 H21W 110.1 . .
C318 C217 H21W 126.4 . .
C216 C217 H21Q 110.1 . .
C218 C217 H21Q 110.1 . .
C318 C217 H21Q 85.5 . .
H21W C217 H21Q 108.5 . .
C217 C218 C219 111.7(18) . .
C217 C218 H21I 109.3 . .
C219 C218 H21I 109.3 . .
C217 C218 H21J 109.3 . .
C219 C218 H21J 109.3 . .
H21I C218 H21J 107.9 . .
C220 C219 C218 107.7(14) . .
C220 C219 H21K 110.2 . .
C218 C219 H21K 110.2 . .
C220 C219 H21L 110.2 . .
C218 C219 H21L 110.2 . .
H21K C219 H21L 108.5 . .
O221 C220 C219 149(5) . .
O221 C220 H22A 99.5 . .
C219 C220 H22A 99.5 . .
O221 C220 H22B 99.5 . .
C219 C220 H22B 99.5 . .
H22A C220 H22B 104 . .
C220 O221 H221 109.5 . .
C319 C318 C217 93(2) . .
C319 C318 H31A 113.1 . .
C217 C318 H31A 113.1 . .
C319 C318 H31B 113.1 . .
C217 C318 H31B 113.1 . .
H31A C318 H31B 110.5 . .
C320 C319 C318 105.5(10) . .
C320 C319 H31C 110.6 . .
C318 C319 H31C 110.6 . .
C320 C319 H31D 110.6 . .
C318 C319 H31D 110.6 . .
H31C C319 H31D 108.8 . .
O321 C320 C319 106.9(10) . .
O321 C320 H32C 110.3 . .
C319 C320 H32C 110.3 . .
O321 C320 H32D 110.3 . .
C319 C320 H32D 110.3 . .
H32C C320 H32D 108.6 . .
C320 O321 H321 109.5 . .
C407 C401 C413 142(3) . .
C407 C401 C414 73(3) . 4_675
C413 C401 C414 83(3) . 4_675
C410 C402 C415 55(4) . .
C410 C402 C409 63(4) . .
C415 C402 C409 83(5) . .
C414 C404 C412 155(4) . .
C414 C404 C407 94(4) . 4_576
C412 C404 C407 104(3) . 4_576
C416 C405 C411 171(7) 3_575 .
C408 C406 C412 64(6) . .
C401 C407 C404 99(3) . 4_675
C401 C407 C414 66(3) . 4_675
C404 C407 C414 34.6(18) 4_675 4_675
C406 C408 C412 85(6) . .
C410 C409 C402 50(3) . .
C402 C410 C415 72(4) . .
C402 C410 C409 67(4) . .
C415 C410 C409 93(3) . .
C404 C412 C408 122(4) . .
C404 C412 C406 92(3) . .
C408 C412 C406 31(3) . .
C404 C414 C403 132(4) . 4_576
C404 C414 C401 90(4) . 4_576
C403 C414 C401 120(3) 4_576 4_576
C404 C414 C407 52(3) . 4_576
C403 C414 C407 153(3) 4_576 4_576
C401 C414 C407 40.3(17) 4_576 4_576
C410 C415 C402 53(4) . .

loop_
_geom_bond_atom_site_label_1
_geom_bond_atom_site_label_2
_geom_bond_distance
_geom_bond_site_symmetry_2
P1 F2 1.542(10) .
P1 F6 1.546(8) .
P1 F4 1.547(10) .
P1 F1 1.555(9) .
P1 F5 1.559(10) .
P1 F3 1.582(7) .
O16 C15 1.335(10) .
O16 C17 1.445(11) .
O19 C18 1.402(13) .
O19 C20 1.441(13) .
O22 C21 1.470(17) .
O22 C23 1.496(16) .
O25 C26 1.395(17) .
O25 C24 1.425(16) .
O28 C29 1.412(14) .
O28 C27 1.436(15) .
O31 C32 1.418(13) .
O31 C30 1.435(11) .
O34 C14 1.354(11) .
O34 C33 1.445(11) .
O116 C115 1.394(11) .
O116 C117 1.449(12) .
O119 C120 1.313(17) .
O119 C118 1.427(13) .
O122 C121 1.383(13) .
O122 C123 1.389(15) .
O125 C126 1.289(14) .
O125 C124 1.382(16) .
O128 C127 1.346(16) .
O128 C129 1.401(19) .
O131 C132 1.405(16) .
O131 C130 1.510(18) .
O134 C135 1.350(17) .
O134 C133 1.435(15) .
O137 C114 1.415(11) .
O137 C136 1.467(12) .
O200 C201 1.37(3) .
O200 H200 0.84 .
C12 C14 1.349(13) .
C12 C10 1.458(14) .
C12 H12 0.95 .
C13 C15 1.361(12) .
C13 C11 1.419(13) .
C13 H13 0.95 .
C112 C114 1.334(13) .
C112 C110 1.459(13) .
C112 H112 0.95 .
C113 C115 1.337(12) .
C113 C111 1.432(13) .
C113 H113 0.95 .
N138 C127 1.375(8) .
N138 C141 1.387(8) .
N139 C126 1.381(8) .
N139 C140 1.395(8) .
N206 C207 1.474(13) .
N206 C205 1.498(12) .
N206 H20A 0.92 .
N206 H20B 0.92 .
N215 C214 1.487(8) .
N215 C216 1.504(8) .
N215 H21A 0.92 .
N215 H21B 0.92 .
C1 C2 1.535(16) .
C1 H1A 0.98 .
C1 H1B 0.98 .
C1 H1C 0.98 .
C2 C3 1.527(15) .
C2 H2A 0.99 .
C2 H2B 0.99 .
C3 C4 1.520(13) .
C3 H3A 0.99 .
C3 H3B 0.99 .
C4 C110 1.395(12) .
C4 C10 1.414(13) .
C5 C111 1.388(13) .
C5 C11 1.393(13) .
C5 C6 1.531(12) .
C6 C7 1.534(13) .
C6 H6A 0.99 .
C6 H6B 0.99 .
C7 C8 1.489(14) .
C7 H7A 0.99 .
C7 H7B 0.99 .
C8 H8A 0.98 .
C8 H8B 0.98 .
C8 H8C 0.98 .
C10 C11 1.436(13) .
C14 C15 1.445(13) .
C17 C18 1.499(14) .
C17 H17A 0.99 .
C17 H17B 0.99 .
C18 H18A 0.99 .
C18 H18B 0.99 .
C20 C21 1.47(2) .
C20 H20C 0.99 .
C20 H20D 0.99 .
C21 H21C 0.99 .
C21 H21D 0.99 .
C23 C24 1.49(2) .
C23 H23A 0.99 .
C23 H23B 0.99 .
C24 H24A 0.99 .
C24 H24B 0.99 .
C26 C27 1.52(2) .
C26 H26A 0.99 .
C26 H26B 0.99 .
C27 H27A 0.99 .
C27 H27B 0.99 .
C29 C30 1.485(16) .
C29 H29A 0.99 .
C29 H29B 0.99 .
C30 H30A 0.99 .
C30 H30B 0.99 .
C32 C33 1.478(14) .
C32 H32A 0.99 .
C32 H32B 0.99 .
C33 H33A 0.99 .
C33 H33B 0.99 .
C110 C111 1.447(13) .
C114 C115 1.410(14) .
C117 C118 1.486(14) .
C117 H11A 0.99 .
C117 H11B 0.99 .
C118 H11C 0.99 .
C118 H11D 0.99 .
C120 C121 1.437(19) .
C120 H12A 0.99 .
C120 H12B 0.99 .
C121 H12C 0.99 .
C121 H12D 0.99 .
C123 C124 1.52(2) .
C123 H12E 0.99 .
C123 H12F 0.99 .
C124 H12G 0.99 .
C124 H12H 0.99 .
C126 C127 1.379(8) .
C129 C130 1.58(2) .
C129 H12I 0.99 .
C129 H12J 0.99 .
C130 H13A 0.99 .
C130 H13B 0.99 .
C132 C133 1.420(19) .
C132 H13C 0.99 .
C132 H13D 0.99 .
C133 H13E 0.99 .
C133 H13F 0.99 .
C135 C136 1.536(16) .
C135 H13G 0.99 .
C135 H13H 0.99 .
C136 H13I 0.99 .
C136 H13J 0.99 .
C140 C141 1.39 .
C140 C145 1.39 .
C141 C142 1.39 .
C142 C143 1.39 .
C142 H142 0.95 .
C143 C144 1.39 .
C143 H143 0.95 .
C144 C145 1.39 .
C144 H144 0.95 .
C145 H145 0.95 .
C201 C202 1.522(9) .
C201 H20E 0.99 .
C201 H20F 0.99 .
C202 C203 1.42(2) .
C202 H20G 0.99 .
C202 H20H 0.99 .
C203 C204 1.561(9) .
C203 H20I 0.99 .
C203 H20J 0.99 .
C204 C205 1.541(18) .
C204 H20K 0.99 .
C204 H20L 0.99 .
C205 H20X 0.99 .
C205 H20Y 0.99 .
C207 C208 1.525(13) .
C207 H20Z 0.99 .
C207 H20Q 0.99 .
C208 C209 1.389(13) .
C208 C213 1.389(13) .
C209 C210 1.397(14) .
C209 H209 0.95 .
C210 C211 1.359(13) .
C210 H210 0.95 .
C211 C212 1.406(13) .
C211 C214 1.540(13) .
C212 C213 1.392(14) .
C212 H212 0.95 .
C213 H213 0.95 .
C214 H21E 0.99 .
C214 H21F 0.99 .
C216 C217 1.527(9) .
C216 H21G 0.99 .
C216 H21H 0.99 .
C217 C218 1.532(10) .
C217 C318 1.546(10) .
C217 H21W 0.99 .
C217 H21Q 0.99 .
C218 C219 1.545(10) .
C218 H21I 0.99 .
C218 H21J 0.99 .
C219 C220 1.525(7) .
C219 H21K 0.99 .
C219 H21L 0.99 .
C220 O221 1.454(10) .
C220 H22A 0.99 .
C220 H22B 0.99 .
O221 H221 0.84 .
C318 C319 1.545(10) .
C318 H31A 0.99 .
C318 H31B 0.99 .
C319 C320 1.531(10) .
C319 H31C 0.99 .
C319 H31D 0.99 .
C320 O321 1.453(10) .
C320 H32C 0.99 .
C320 H32D 0.99 .
O321 H321 0.84 .
C401 C407 1.28(4) .
C401 C413 1.56(7) .
C401 C414 1.81(5) 4_675
C402 C410 1.30(7) .
C402 C415 1.55(8) .
C402 C409 1.57(8) .
C403 C414 1.64(6) 4_675
C404 C414 1.08(5) .
C404 C412 1.39(4) .
C404 C407 1.49(4) 4_576
C405 C416 0.97(6) 3_575
C405 C411 1.36(6) .
C406 C408 0.82(7) .
C406 C412 1.61(7) .
C407 C404 1.49(4) 4_675
C407 C414 1.90(7) 4_675
C408 C412 1.45(5) .
C409 C410 1.52(5) .
C410 C415 1.34(6) .
C414 C403 1.64(6) 4_576
C414 C401 1.81(5) 4_576
C414 C407 1.90(7) 4_576
C416 C405 0.97(6) 3_575

loop_
_geom_torsion_atom_site_label_1
_geom_torsion_atom_site_label_2
_geom_torsion_atom_site_label_3
_geom_torsion_atom_site_label_4
_geom_torsion
_geom_torsion_site_symmetry_1
_geom_torsion_site_symmetry_4
C1 C2 C3 C4 176.4(10) . .
C2 C3 C4 C110 -87.2(12) . .
C2 C3 C4 C10 91.4(12) . .
C111 C5 C6 C7 94.4(11) . .
C11 C5 C6 C7 -86.6(11) . .
C5 C6 C7 C8 176.6(9) . .
C110 C4 C10 C11 -6.3(15) . .
C3 C4 C10 C11 175.1(9) . .
C110 C4 C10 C12 178.0(9) . .
C3 C4 C10 C12 -0.6(15) . .
C14 C12 C10 C4 178.1(10) . .
C14 C12 C10 C11 2.3(15) . .
C111 C5 C11 C13 -177.1(9) . .
C6 C5 C11 C13 3.9(14) . .
C111 C5 C11 C10 1.8(14) . .
C6 C5 C11 C10 -177.2(9) . .
C15 C13 C11 C5 -179.7(9) . .
C15 C13 C11 C10 1.3(14) . .
C4 C10 C11 C5 2.5(15) . .
C12 C10 C11 C5 178.3(9) . .
C4 C10 C11 C13 -178.5(9) . .
C12 C10 C11 C13 -2.7(14) . .
C10 C12 C14 O34 -178.9(9) . .
C10 C12 C14 C15 -0.4(14) . .
C33 O34 C14 C12 3.8(13) . .
C33 O34 C14 C15 -174.7(8) . .
C17 O16 C15 C13 -2.2(13) . .
C17 O16 C15 C14 177.6(8) . .
C11 C13 C15 O16 -179.6(9) . .
C11 C13 C15 C14 0.6(14) . .
C12 C14 C15 O16 179.1(8) . .
O34 C14 C15 O16 -2.3(12) . .
C12 C14 C15 C13 -1.1(14) . .
O34 C14 C15 C13 177.5(8) . .
C15 O16 C17 C18 -177.0(9) . .
C20 O19 C18 C17 -136.0(10) . .
O16 C17 C18 O19 -73.7(11) . .
C18 O19 C20 C21 178.8(11) . .
O19 C20 C21 O22 62.3(14) . .
C23 O22 C21 C20 174.3(12) . .
C21 O22 C23 C24 -177.1(12) . .
C26 O25 C24 C23 -167.5(13) . .
O22 C23 C24 O25 -72.6(17) . .
C24 O25 C26 C27 175.7(13) . .
C29 O28 C27 C26 170.7(13) . .
O25 C26 C27 O28 65.4(18) . .
C27 O28 C29 C30 -176.2(11) . .
C32 O31 C30 C29 178.6(9) . .
O28 C29 C30 O31 -77.4(12) . .
C30 O31 C32 C33 169.3(8) . .
C14 O34 C33 C32 178.8(8) . .
O31 C32 C33 O34 70.8(11) . .
C10 C4 C110 C111 5.9(15) . .
C3 C4 C110 C111 -175.5(9) . .
C10 C4 C110 C112 -176.3(9) . .
C3 C4 C110 C112 2.3(15) . .
C114 C112 C110 C4 179.7(10) . .
C114 C112 C110 C111 -2.4(15) . .
C11 C5 C111 C113 175.2(9) . .
C6 C5 C111 C113 -5.9(13) . .
C11 C5 C111 C110 -2.2(14) . .
C6 C5 C111 C110 176.7(8) . .
C115 C113 C111 C5 179.8(9) . .
C115 C113 C111 C110 -2.8(14) . .
C4 C110 C111 C5 -1.7(14) . .
C112 C110 C111 C5 -179.6(9) . .
C4 C110 C111 C113 -179.1(9) . .
C112 C110 C111 C113 2.9(13) . .
C110 C112 C114 C115 1.5(16) . .
C110 C112 C114 O137 178.6(9) . .
C136 O137 C114 C112 8.7(15) . .
C136 O137 C114 C115 -174.1(10) . .
C111 C113 C115 O116 177.8(8) . .
C111 C113 C115 C114 1.9(15) . .
C117 O116 C115 C113 -0.1(14) . .
C117 O116 C115 C114 176.2(9) . .
C112 C114 C115 C113 -1.2(16) . .
O137 C114 C115 C113 -178.6(9) . .
C112 C114 C115 O116 -177.6(9) . .
O137 C114 C115 O116 5.0(13) . .
C115 O116 C117 C118 -171.8(9) . .
C120 O119 C118 C117 -160.5(11) . .
O116 C117 C118 O119 -69.9(12) . .
C118 O119 C120 C121 173.7(12) . .
C123 O122 C121 C120 158.1(16) . .
O119 C120 C121 O122 58.7(19) . .
C121 O122 C123 C124 78.0(17) . .
C126 O125 C124 C123 -171.7(12) . .
O122 C123 C124 O125 68.6(16) . .
C124 O125 C126 C127 -169.8(15) . .
C124 O125 C126 N139 5(2) . .
C140 N139 C126 O125 -180.0(13) . .
C140 N139 C126 C127 -5(2) . .
C129 O128 C127 N138 3(2) . .
C129 O128 C127 C126 -170.8(16) . .
C141 N138 C127 O128 -177.1(12) . .
C141 N138 C127 C126 -3(2) . .
O125 C126 C127 O128 -8(3) . .
N139 C126 C127 O128 177.2(14) . .
O125 C126 C127 N138 178.9(13) . .
N139 C126 C127 N138 4(2) . .
C127 O128 C129 C130 -160.4(13) . .
C132 O131 C130 C129 177.0(13) . .
O128 C129 C130 O131 -72.2(16) . .
C130 O131 C132 C133 167.8(11) . .
O131 C132 C133 O134 67.0(16) . .
C135 O134 C133 C132 173.6(12) . .
C133 O134 C135 C136 77.6(13) . .
C114 O137 C136 C135 -178.2(11) . .
O134 C135 C136 O137 72.5(15) . .
C126 N139 C140 C141 5.4(18) . .
C126 N139 C140 C145 -175.8(11) . .
C127 N138 C141 C142 -180.0(11) . .
C127 N138 C141 C140 3.7(17) . .
C145 C140 C141 N138 176.3(12) . .
N139 C140 C141 N138 -4.9(14) . .
C145 C140 C141 C142 0 . .
N139 C140 C141 C142 178.8(13) . .
N138 C141 C142 C143 -176.3(12) . .
C140 C141 C142 C143 0 . .
C141 C142 C143 C144 0 . .
C142 C143 C144 C145 0 . .
C143 C144 C145 C140 0 . .
C141 C140 C145 C144 0 . .
N139 C140 C145 C144 -178.8(13) . .
O200 C201 C202 C203 64(3) . .
C201 C202 C203 C204 173.4(18) . .
C202 C203 C204 C205 76(2) . .
C207 N206 C205 C204 -173.3(10) . .
C203 C204 C205 N206 176.2(11) . .
C205 N206 C207 C208 -177.6(9) . .
N206 C207 C208 C209 -80.3(12) . .
N206 C207 C208 C213 95.4(11) . .
C213 C208 C209 C210 1.2(16) . .
C207 C208 C209 C210 177.0(10) . .
C208 C209 C210 C211 -0.8(17) . .
C209 C210 C211 C212 -0.4(16) . .
C209 C210 C211 C214 176.5(10) . .
C210 C211 C212 C213 1.3(16) . .
C214 C211 C212 C213 -175.7(9) . .
C209 C208 C213 C212 -0.3(16) . .
C207 C208 C213 C212 -176.2(10) . .
C211 C212 C213 C208 -0.9(16) . .
C216 N215 C214 C211 173.7(9) . .
C210 C211 C214 N215 -106.1(11) . .
C212 C211 C214 N215 70.9(12) . .
C214 N215 C216 C217 170.4(10) . .
N215 C216 C217 C218 169.7(14) . .
N215 C216 C217 C318 -163.7(18) . .
C216 C217 C218 C219 -85(3) . .
C318 C217 C218 C219 170(7) . .
C217 C218 C219 C220 174(3) . .
C218 C219 C220 O221 155(7) . .
C216 C217 C318 C319 -62(3) . .
C218 C217 C318 C319 22(4) . .
C217 C318 C319 C320 -53(5) . .
C318 C319 C320 O321 -104(5) . .
C413 C401 C407 C404 -64(6) . 4_675
C414 C401 C407 C404 -11(2) 4_675 4_675
C413 C401 C407 C414 -53(6) . 4_675
C415 C402 C409 C410 54(3) . .
C409 C402 C410 C415 101(4) . .
C415 C402 C410 C409 -101(4) . .
C402 C409 C410 C415 -69(4) . .
C414 C404 C412 C408 53(11) . .
C407 C404 C412 C408 -172(4) 4_576 .
C414 C404 C412 C406 49(10) . .
C407 C404 C412 C406 -177(3) 4_576 .
C406 C408 C412 C404 -8(8) . .
C408 C406 C412 C404 173(6) . .
C412 C404 C414 C403 -79(11) . 4_576
C407 C404 C414 C403 145(5) 4_576 4_576
C412 C404 C414 C401 149(8) . 4_576
C407 C404 C414 C401 13(3) 4_576 4_576
C412 C404 C414 C407 136(10) . 4_576
C409 C410 C415 C402 65(4) . .
C409 C402 C415 C410 -62(4) . .
